data_4344199
loop_
_publ_author_name
'Brunton, G.D.'
'Steinfink, H.'

_publ_section_title
;
 The crystal structure of beta-ytterbium triantimonide, a low-temperature
 phase
;
_journal_name_full 'Inorganic Chemistry'
_journal_page_first 2301
_journal_page_last 2303
_journal_volume 10
_journal_year 1971
_chemical_formula_sum 'Sb3 Yb5'
_chemical_name_systematic 'Yb5 Sb3'
_space_group_IT_number 62
_symmetry_space_group_name_Hall '-P 2ac 2n'
_symmetry_space_group_name_H-M 'P n m a'
_cell_angle_alpha 90
_cell_angle_beta 90
_cell_angle_gamma 90
_cell_formula_units_Z 4
_cell_length_a 12.398
_cell_length_b 9.562
_cell_length_c 8.246
_cell_volume 977.561
_citation_journal_id_ASTM INOCAJ
_cod_data_source_file Brunton_INOCAJ_1971_1165.cif
_cod_data_source_block Sb3Yb5
_cod_original_cell_volume 977.5607
_cod_database_code 4344199

loop_
_symmetry_equiv_pos_as_xyz
x,y,z
-x+1/2,-y,z+1/2
x+1/2,-y+1/2,-z+1/2
-x,y+1/2,-z
-x,-y,-z
x-1/2,y,-z-1/2
-x-1/2,y-1/2,z-1/2
x,-y-1/2,z

loop_
_atom_site_label
_atom_site_type_symbol
_atom_site_fract_x
_atom_site_fract_y
_atom_site_fract_z
_atom_site_occupancy
_atom_site_U_iso_or_equiv
Yb1 Yb 0.074 0.0421 0.1952 1 0.0
Yb2 Yb 0.2295 0.25 0.8196 1 0.0
Yb4 Yb 0.2883 0.25 0.3492 1 0.0
Sb2 Sb 0.3293 0.4856 0.0675 1 0.0
Sb1 Sb 0.4834 0.25 0.5786 1 0.0
Yb3 Yb 0.0054 0.25 0.5354 1 0.0
